data_1573354
loop_
_publ_author_name
'Gajda, Roman'
'S&#x142;awi&#x144;ski, Wojciech'
'Por&#x119;ba, Tomasz'
'Parafiniuk, Jan'
'Mezouar, Mohamed'
'Dera, Przemys&#x142;aw'
'Wo&#x17a;niak, Krzysztof'

_publ_section_title
;
 Incommensurately modulated structure of
 Zn<sub>4</sub>Si<sub>2</sub>O<sub>7</sub>(OH)<sub>2</sub>&#xb7;H<sub>2</sub>O
 at high pressure.
;
_journal_issue 1
_journal_name_full IUCrJ
_journal_paper_doi 10.1107/S2052252524011060
_journal_volume 12
_journal_year 2025
_chemical_formula_moiety 'O9 Si2 Zn4, O'
_chemical_formula_sum 'O10 Si2 Zn4'
_chemical_formula_weight 477.66
_space_group_crystal_system orthorhombic
_space_group_IT_number 34
_space_group_name_Hall 'P 2 -2n'
_space_group_name_H-M_alt 'P n n 2'
_audit_creation_date 2024-08-16
_audit_creation_method
;
Olex2 1.5
(compiled 2024.02.16 svn.r378c4104 for OlexSys, GUI svn.r6928)
;
_cell_angle_alpha 90
_cell_angle_beta 90
_cell_angle_gamma 90
_cell_formula_units_Z 2
_cell_length_a 8.1412(9)
_cell_length_b 10.6227(8)
_cell_length_c 5.0448(2)
_cell_measurement.pressure 3500000

_cell_measurement_reflns_used 1048
_cell_measurement_temperature 293
_cell_measurement_theta_max 22.4120
_cell_measurement_theta_min 2.2900
_cell_volume 436.28(6)
_computing_molecular_graphics 'Olex2 1.5 (Dolomanov et al., 2009)'
_computing_publication_material 'Olex2 1.5 (Dolomanov et al., 2009)'
_computing_structure_refinement 'SHELXL 2018/3 (Sheldrick, 2015)'
_diffrn_ambient_temperature 293(2)
_diffrn_measured_fraction_theta_full 0.696
_diffrn_measured_fraction_theta_max 0.445
_diffrn_measurement_device_type 'esperanto-CrysAlisPro-abstract goniometer imported esperanto images'
_diffrn_radiation_type synchrotron
_diffrn_radiation_wavelength 0.35424
_diffrn_reflns_av_R_equivalents 0.0331
_diffrn_reflns_av_unetI/netI 0.0601
_diffrn_reflns_Laue_measured_fraction_full 0.696
_diffrn_reflns_Laue_measured_fraction_max 0.445
_diffrn_reflns_limit_h_max 11
_diffrn_reflns_limit_h_min -13
_diffrn_reflns_limit_k_max 18
_diffrn_reflns_limit_k_min -19
_diffrn_reflns_limit_l_max 10
_diffrn_reflns_limit_l_min -10
_diffrn_reflns_number 2456
_diffrn_reflns_point_group_measured_fraction_full 0.639
_diffrn_reflns_point_group_measured_fraction_max 0.379
_diffrn_reflns_theta_full 12.271
_diffrn_reflns_theta_max 22.910
_diffrn_reflns_theta_min 2.282
_diffrn_source synchrotron
_exptl_absorpt_correction_T_max 1.00000
_exptl_absorpt_correction_T_min 0.51895
_exptl_absorpt_correction_type multi-scan
_exptl_absorpt_process_details
;
CrysAlisPro 1.171.43.105a (Rigaku Oxford Diffraction, 2024)
Empirical absorption correction using spherical harmonics,
implemented in SCALE3 ABSPACK scaling algorithm.
;
_exptl_crystal_colour colourless
_exptl_crystal_density_diffrn 3.636
_exptl_crystal_description block
_exptl_crystal_F_000 456
_exptl_crystal_size_max 0.06
_exptl_crystal_size_mid 0.04
_exptl_crystal_size_min 0.02
_refine_diff_density_max 0.981
_refine_diff_density_min -1.561
_refine_diff_density_rms 0.264
_refine_ls_abs_structure_details
;
 Classical Flack method preferred over Parsons because s.u. lower.
;
_refine_ls_abs_structure_Flack 0.11(11)
_refine_ls_extinction_method none
_refine_ls_goodness_of_fit_ref 0.975
_refine_ls_hydrogen_treatment undef
_refine_ls_matrix_type full
_refine_ls_number_parameters 74
_refine_ls_number_reflns 1841
_refine_ls_number_restraints 1
_refine_ls_restrained_S_all 0.975
_refine_ls_R_factor_all 0.0494
_refine_ls_R_factor_gt 0.0449
_refine_ls_shift/su_max 0.000
_refine_ls_shift/su_mean 0.000
_refine_ls_structure_factor_coef Fsqd
_refine_ls_weighting_details 'w=1/[\s^2^(Fo^2^)+(0.0699P)^2^] where P=(Fo^2^+2Fc^2^)/3'
_refine_ls_weighting_scheme calc
_refine_ls_wR_factor_gt 0.1136
_refine_ls_wR_factor_ref 0.1162
_reflns_Friedel_coverage 0.595
_reflns_Friedel_fraction_full 0.565
_reflns_Friedel_fraction_max 0.303
_reflns_number_gt 1654
_reflns_number_total 1841
_reflns_threshold_expression 'I > 2\s(I)'
_cod_data_source_file fc5081.cif
_cod_data_source_block 3_50GPa_Pnn2_DESY_crystal_1
_cod_database_code 1573354
_shelx_shelxl_version_number 2018/3
_shelx_space_group_comment
;
The symmetry employed for this shelxl refinement is uniquely defined
by the following loop, which should always be used as a source of
symmetry information in preference to the above space-group names.
They are only intended as comments.
;
_cell_oxdiff_length_a 10.620(3)
_cell_oxdiff_length_b 8.141(2)
_cell_oxdiff_length_c 5.0462(4)
_cell_oxdiff_angle_alpha 89.961(14)
_cell_oxdiff_angle_beta 89.972(12)
_cell_oxdiff_angle_gamma 90.04(2)
_cell_oxdiff_volume 436.28(19)
_cell_oxdiff_measurement_reflns_used 1048
_oxdiff_exptl_absorpt_empirical_full_min 0.484
_oxdiff_exptl_absorpt_empirical_full_max 1.631
_oxdiff_exptl_absorpt_empirical_details
;
Empirical correction (ABSPACK) includes:
- Absorption correction using spherical harmonics
- Frame scaling
- Detector area scaling
;
_olex2_refinement_description
;
;
_olex2_submission_special_instructions 'No special instructions were received'

loop_
_space_group_symop_operation_xyz
'x, y, z'
'-x, -y, z'
'x+1/2, -y+1/2, z+1/2'
'-x+1/2, y+1/2, z+1/2'

loop_
_atom_site_label
_atom_site_type_symbol
_atom_site_fract_x
_atom_site_fract_y
_atom_site_fract_z
_atom_site_U_iso_or_equiv
_atom_site_adp_type
_atom_site_occupancy
_atom_site_site_symmetry_order
_atom_site_calc_flag
_atom_site_refinement_flags_posn
_atom_site_refinement_flags_adp
_atom_site_refinement_flags_occupancy
_atom_site_disorder_assembly
_atom_site_disorder_group
Zn1 Zn 0.23556(8) 0.14699(5) 0.61429(13) 0.01130(12) Uani 1 1 d . . . . .
Zn2 Zn 0.31788(8) 0.33239(5) 0.12008(11) 0.01166(12) Uani 1 1 d . . . . .
Si1 Si 0.52395(16) 0.35601(11) 0.6073(4) 0.00775(19) Uani 1 1 d . . . . .
O4 O 0.1824(8) 0.4786(5) 0.0755(14) 0.0249(14) Uani 1 1 d . . . . .
O3 O 0.5245(6) 0.3414(4) 0.9250(7) 0.0129(7) Uani 1 1 d . . . . .
O2 O 0.6987(7) 0.3133(4) 0.4866(7) 0.0141(7) Uani 1 1 d . . . . .
O1 O 0.3729(7) 0.2800(5) 0.4790(7) 0.0180(9) Uani 1 1 d . . . . .
O5 O 0.500000 0.500000 0.5110(12) 0.0161(11) Uani 1 2 d S T P . .
O6 O 0.000000 0.500000 -0.396(4) 0.072(5) Uani 1 2 d S T P . .

loop_
_atom_site_aniso_label
_atom_site_aniso_U_11
_atom_site_aniso_U_22
_atom_site_aniso_U_33
_atom_site_aniso_U_23
_atom_site_aniso_U_13
_atom_site_aniso_U_12
Zn1 0.0114(3) 0.0131(2) 0.00939(16) -0.0005(3) 0.0003(3) -0.00268(11)
Zn2 0.0122(3) 0.0134(2) 0.00937(16) 0.0000(3) 0.0000(4) -0.00350(12)
Si1 0.0090(7) 0.0084(5) 0.0058(3) 0.0001(5) -0.0004(6) -0.0002(2)
O4 0.017(3) 0.017(2) 0.041(4) -0.0058(18) -0.007(2) 0.0015(10)
O3 0.012(3) 0.020(2) 0.0071(10) 0.0026(10) -0.0002(11) -0.0015(10)
O2 0.014(3) 0.020(2) 0.0088(10) 0.0040(11) 0.0044(12) 0.0084(11)
O1 0.023(3) 0.022(2) 0.0090(10) 0.0021(12) -0.0032(14) -0.0136(14)
O5 0.022(4) 0.011(3) 0.0156(19) 0.000 0.000 0.0023(15)
O6 0.053(14) 0.140(16) 0.023(4) 0.000 0.000 -0.027(7)

loop_
_atom_type_symbol
_atom_type_description
_atom_type_scat_dispersion_real
_atom_type_scat_dispersion_imag
_atom_type_scat_source
O O 0.0003 0.0013 'International Tables Vol C Tables 4.2.6.8 and 6.1.1.4'
Si Si 0.0175 0.0165 'International Tables Vol C Tables 4.2.6.8 and 6.1.1.4'
Zn Zn 0.2130 0.4015 'International Tables Vol C Tables 4.2.6.8 and 6.1.1.4'

loop_
_geom_angle_atom_site_label_1
_geom_angle_atom_site_label_2
_geom_angle_atom_site_label_3
_geom_angle
_geom_angle_site_symmetry_1
_geom_angle_site_symmetry_3
_geom_angle_publ_flag
O4 Zn1 O3 108.2(2) 4_545 3_454 ?
O4 Zn1 O2 110.7(3) 4_545 3_455 ?
O4 Zn1 O1 116.5(3) 4_545 . ?
O2 Zn1 O3 108.6(2) 3_455 3_454 ?
O1 Zn1 O3 106.8(2) . 3_454 ?
O1 Zn1 O2 105.78(17) . 3_455 ?
O4 Zn2 Si1 110.58(19) . . ?
O4 Zn2 O3 113.4(2) . 1_554 ?
O4 Zn2 O2 108.5(3) . 3_454 ?
O4 Zn2 O1 118.2(3) . . ?
O3 Zn2 Si1 85.79(13) 1_554 . ?
O2 Zn2 Si1 129.16(14) 3_454 . ?
O2 Zn2 O3 107.12(18) 3_454 1_554 ?
O2 Zn2 O1 102.08(17) 3_454 . ?
O1 Zn2 Si1 29.44(13) . . ?
O1 Zn2 O3 106.6(2) . 1_554 ?
O3 Si1 Zn2 144.36(19) . . ?
O3 Si1 O2 110.3(2) . . ?
O3 Si1 O1 110.8(2) . . ?
O3 Si1 O5 113.0(3) . . ?
O2 Si1 Zn2 99.29(18) . . ?
O2 Si1 O5 105.0(2) . . ?
O1 Si1 Zn2 36.53(14) . . ?
O1 Si1 O2 112.4(3) . . ?
O1 Si1 O5 105.2(2) . . ?
O5 Si1 Zn2 76.38(19) . . ?
Zn2 O4 Zn1 122.9(3) . 4_554 ?
Zn2 O3 Zn1 120.70(19) 1_556 3 ?
Si1 O3 Zn1 118.6(3) . 3 ?
Si1 O3 Zn2 120.3(3) . 1_556 ?
Zn2 O2 Zn1 115.4(2) 3 3_554 ?
Si1 O2 Zn1 116.0(2) . 3_554 ?
Si1 O2 Zn2 122.2(2) . 3 ?
Zn1 O1 Zn2 113.9(2) . . ?
Si1 O1 Zn1 132.0(2) . . ?
Si1 O1 Zn2 114.0(2) . . ?
Si1 O5 Si1 145.0(5) . 2_665 ?

loop_
_geom_bond_atom_site_label_1
_geom_bond_atom_site_label_2
_geom_bond_distance
_geom_bond_site_symmetry_2
_geom_bond_publ_flag
Zn1 O4 1.919(5) 4_545 ?
Zn1 O3 1.970(5) 3_454 ?
Zn1 O2 1.948(4) 3_455 ?
Zn1 O1 1.927(4) . ?
Zn2 Si1 2.986(2) . ?
Zn2 O4 1.918(5) . ?
Zn2 O3 1.951(5) 1_554 ?
Zn2 O2 1.946(4) 3_454 ?
Zn2 O1 1.946(4) . ?
Si1 O3 1.610(5) . ?
Si1 O2 1.613(5) . ?
Si1 O1 1.607(5) . ?
Si1 O5 1.617(2) . ?

loop_
_geom_torsion_atom_site_label_1
_geom_torsion_atom_site_label_2
_geom_torsion_atom_site_label_3
_geom_torsion_atom_site_label_4
_geom_torsion
_geom_torsion_site_symmetry_1
_geom_torsion_site_symmetry_2
_geom_torsion_site_symmetry_3
_geom_torsion_site_symmetry_4
_geom_torsion_publ_flag
Zn2 Si1 O3 Zn1 170.90(9) . . . 3 ?
Zn2 Si1 O3 Zn2 -16.2(5) . . . 1_556 ?
Zn2 Si1 O2 Zn1 31.1(3) . . . 3_554 ?
Zn2 Si1 O2 Zn2 -119.6(3) . . . 3 ?
Zn2 Si1 O1 Zn1 -179.8(8) . . . . ?
Zn2 Si1 O5 Si1 144.24(5) . . . 2_665 ?
O3 Si1 O2 Zn1 -169.2(2) . . . 3_554 ?
O3 Si1 O2 Zn2 40.2(4) . . . 3 ?
O3 Si1 O1 Zn1 -18.4(6) . . . . ?
O3 Si1 O1 Zn2 161.5(3) . . . . ?
O3 Si1 O5 Si1 0.6(2) . . . 2_665 ?
O2 Si1 O3 Zn1 26.8(4) . . . 3 ?
O2 Si1 O3 Zn2 -160.2(3) . . . 1_556 ?
O2 Si1 O1 Zn1 105.5(5) . . . . ?
O2 Si1 O1 Zn2 -74.7(4) . . . . ?
O2 Si1 O5 Si1 -119.6(2) . . . 2_665 ?
O1 Si1 O3 Zn1 151.9(3) . . . 3 ?
O1 Si1 O3 Zn2 -35.1(4) . . . 1_556 ?
O1 Si1 O2 Zn1 66.7(3) . . . 3_554 ?
O1 Si1 O2 Zn2 -84.0(4) . . . 3 ?
O1 Si1 O5 Si1 121.5(2) . . . 2_665 ?
O5 Si1 O3 Zn1 -90.3(3) . . . 3 ?
O5 Si1 O3 Zn2 82.6(3) . . . 1_556 ?
O5 Si1 O2 Zn1 -47.2(4) . . . 3_554 ?
O5 Si1 O2 Zn2 162.2(3) . . . 3 ?
O5 Si1 O1 Zn1 -140.7(5) . . . . ?
O5 Si1 O1 Zn2 39.1(4) . . . . ?
